data_7216254
loop_
_publ_author_name
'Fujiyama, Shinjiro'
'Seino, Shintaro'
'Kamiya, Natsumi'
'Nishi, Koji'
'Yoza, Kenji'
'Yokomori, Yoshinobu'

_publ_section_title
;
 Adsorption structures of non-aromatic hydrocarbons on silicalite-1 using
 the single-crystal X-ray diffraction method.
;
_journal_issue 30
_journal_name_full 'Physical chemistry chemical physics : PCCP'
_journal_page_first 15839
_journal_page_last 15845
_journal_paper_doi 10.1039/c4cp01860e
_journal_volume 16
_journal_year 2014
_chemical_formula_sum 'C4.4 H0 O48 Si24'
_chemical_formula_weight 1495
_chemical_name_systematic
; 
 ? 
;
_space_group_IT_number 14
_symmetry_cell_setting monoclinic
_symmetry_space_group_name_Hall '-P 2yn'
_symmetry_space_group_name_H-M 'P 1 21/n 1'
_atom_sites_solution_hydrogens none
_atom_sites_solution_primary direct
_atom_sites_solution_secondary difmap
_audit_creation_method SHELXL-97
_cell_angle_alpha 90.00
_cell_angle_beta 90.103(4)
_cell_angle_gamma 90.00
_cell_formula_units_Z 4
_cell_length_a 13.549(4)
_cell_length_b 20.223(6)
_cell_length_c 20.059(6)
_cell_measurement_temperature 296(2)
_cell_volume 5496(3)
_computing_cell_refinement 'Bruker XSCANS'
_computing_data_collection 'Bruker XSCANS'
_computing_data_reduction 'Bruker SHELXTL'
_computing_molecular_graphics 'Bruker SHELXTL'
_computing_publication_material 'Bruker SHELXTL'
_computing_structure_refinement 'SHELXL-97 (Sheldrick, 1997)'
_computing_structure_solution 'SHELXS-97 (Sheldrick, 1990)'
_diffrn_ambient_temperature 296(2)
_diffrn_measured_fraction_theta_full 0.936
_diffrn_measured_fraction_theta_max 0.936
_diffrn_measurement_device_type 'Bruker P4'
_diffrn_measurement_method '\w scans'
_diffrn_radiation_monochromator graphite
_diffrn_radiation_source 'fine-focus sealed tube'
_diffrn_radiation_type MoK\a
_diffrn_radiation_wavelength 0.71073
_diffrn_reflns_av_R_equivalents 0.0845
_diffrn_reflns_av_sigmaI/netI 0.1097
_diffrn_reflns_limit_h_max 18
_diffrn_reflns_limit_h_min -18
_diffrn_reflns_limit_k_max 27
_diffrn_reflns_limit_k_min -27
_diffrn_reflns_limit_l_max 27
_diffrn_reflns_limit_l_min -25
_diffrn_reflns_number 65301
_diffrn_reflns_theta_full 28.75
_diffrn_reflns_theta_max 28.75
_diffrn_reflns_theta_min 1.01
_exptl_absorpt_coefficient_mu 0.659
_exptl_absorpt_correction_T_max 0.9634
_exptl_absorpt_correction_T_min 0.9025
_exptl_absorpt_correction_type analytical
_exptl_crystal_density_diffrn 1.811
_exptl_crystal_density_method 'not measured'
_exptl_crystal_F_000 3008
_exptl_crystal_size_max 0.16
_exptl_crystal_size_mid 0.10
_exptl_crystal_size_min 0.06
_refine_diff_density_max 0.862
_refine_diff_density_min -0.573
_refine_diff_density_rms 0.127
_refine_ls_extinction_method none
_refine_ls_goodness_of_fit_ref 0.887
_refine_ls_hydrogen_treatment none
_refine_ls_matrix_type full
_refine_ls_number_parameters 676
_refine_ls_number_reflns 13365
_refine_ls_number_restraints 0
_refine_ls_restrained_S_all 0.887
_refine_ls_R_factor_all 0.1353
_refine_ls_R_factor_gt 0.0486
_refine_ls_shift/su_max 0.050
_refine_ls_shift/su_mean 0.006
_refine_ls_structure_factor_coef Fsqd
_refine_ls_weighting_details 'calc w=1/[\s^2^(Fo^2^)+(0.0668P)^2^+0.0000P] where P=(Fo^2^+2Fc^2^)/3'
_refine_ls_weighting_scheme calc
_refine_ls_wR_factor_gt 0.1409
_refine_ls_wR_factor_ref 0.1682
_reflns_number_gt 5411
_reflns_number_total 13365
_reflns_threshold_expression >2sigma(I)
_cod_data_source_file c4cp01860e1.cif
_cod_data_source_block f_c2butene_twin_96h_uc
_cod_depositor_comments
;
The following automatic conversions were performed:

'_symmetry_cell_setting' value 'Monoclinic' changed to 'monoclinic'
according to
/usr/data/users/saulius/crontab/automatic-downloads/rss-feeds/RSC/lib/dictionaries/cif_core.dic
dictionary named 'cif_core.dic' version 2.4.2 from
2011-04-26.

'_exptl_absorpt_correction_type' value 'Analytical'
changed to 'analytical' according to
/usr/data/users/saulius/crontab/automatic-downloads/rss-feeds/RSC/lib/dictionaries/cif_core.dic
dictionary named 'cif_core.dic' version 2.4.2 from 2011-04-26.

Automatic conversion script
Id: cif_fix_values 2281 2013-09-26 08:29:07Z andrius 

 Adding full bibliography for 7216252--7216267.cif.
;
_cod_original_sg_symbol_H-M P2(1)/n
_cod_database_code 7216254

loop_
_symmetry_equiv_pos_as_xyz
'x, y, z'
'-x+1/2, y+1/2, -z+1/2'
'-x, -y, -z'
'x-1/2, -y-1/2, z-1/2'

loop_
_atom_site_label
_atom_site_type_symbol
_atom_site_fract_x
_atom_site_fract_y
_atom_site_fract_z
_atom_site_U_iso_or_equiv
_atom_site_adp_type
_atom_site_occupancy
_atom_site_symmetry_multiplicity
_atom_site_calc_flag
_atom_site_refinement_flags
_atom_site_disorder_assembly
_atom_site_disorder_group
C301 C 0.1820(11) 0.2295(9) 0.7599(9) 0.18(3) Uiso 0.289(18) 1 d PG A 1
C302 C 0.0911(10) 0.1911(10) 0.7407(10) 0.069(16) Uiso 0.289(18) 1 d PG A 1
C303 C 0.0879(11) 0.1257(10) 0.7287(10) 0.21(4) Uiso 0.289(18) 1 d PG A 1
C304 C 0.1747(12) 0.0793(9) 0.7323(10) 0.18(3) Uiso 0.289(18) 1 d PG A 1
C501 C 0.1928(11) 0.2917(9) 0.7361(8) 0.109(14) Uiso 0.382(16) 1 d PG B 2
C502 C 0.1042(10) 0.2467(9) 0.7349(9) 0.102(13) Uiso 0.382(16) 1 d PG B 2
C503 C 0.1044(10) 0.1821(10) 0.7511(9) 0.19(3) Uiso 0.382(16) 1 d PG B 2
C504 C 0.1933(11) 0.1434(9) 0.7734(9) 0.14(2) Uiso 0.382(16) 1 d PG B 2
C101 C 0.561(2) 1.0149(11) -0.0411(12) 0.029(10) Uiso 0.230(9) 1 d PG . 3
C102 C 0.480(2) 0.9752(11) -0.0095(12) 0.075(18) Uiso 0.230(9) 1 d PG . 3
C103 C 0.4590(19) 0.9733(10) 0.0561(12) 0.031(10) Uiso 0.230(9) 1 d PG . 3
C104 C 0.514(2) 1.0104(10) 0.1096(12) 0.084(18) Uiso 0.230(9) 1 d PG . 3
C201 C 0.553(2) 0.0232(9) 0.5103(14) 0.057(17) Uiso 0.206(13) 1 d PG . 4
C202 C 0.465(2) 0.0015(8) 0.4696(13) 0.19(6) Uiso 0.206(13) 1 d PG . 4
C203 C 0.463(3) -0.0027(8) 0.4027(13) 0.09(2) Uiso 0.206(13) 1 d PG . 4
C204 C 0.547(3) 0.0135(9) 0.3566(14) 0.28(7) Uiso 0.206(13) 1 d PG . 4
Si1 Si 0.3401(3) 0.4224(2) -0.0575(3) 0.0173(12) Uani 1 1 d . . .
Si2 Si 0.1946(4) 0.3063(3) -0.0297(2) 0.0172(12) Uani 1 1 d . . .
Si3 Si -0.0281(3) 0.2792(2) -0.0617(3) 0.0180(11) Uani 1 1 d . . .
Si4 Si -0.0253(3) 0.1226(2) -0.0632(2) 0.0163(11) Uani 1 1 d . . .
Si5 Si 0.1871(4) 0.0712(2) -0.0285(2) 0.0155(12) Uani 1 1 d . . .
Si6 Si 0.3336(3) 0.1841(3) -0.0594(3) 0.0192(11) Uani 1 1 d . . .
Si7 Si 0.3283(4) 0.4225(3) 0.1720(2) 0.0182(12) Uani 1 1 d . . .
Si8 Si 0.1899(4) 0.3064(2) 0.1289(2) 0.0178(11) Uani 1 1 d . . .
Si9 Si -0.0264(4) 0.2754(2) 0.1726(2) 0.0176(12) Uani 1 1 d . . .
Si10 Si -0.0250(4) 0.1203(3) 0.1742(2) 0.0171(11) Uani 1 1 d . . .
Si11 Si 0.1864(4) 0.0696(2) 0.1302(2) 0.0161(12) Uani 1 1 d . . .
Si12 Si 0.3227(4) 0.1853(3) 0.1726(2) 0.0182(11) Uani 1 1 d . . .
Si13 Si 0.3395(3) 0.4229(2) 0.5576(3) 0.0151(11) Uani 1 1 d . . .
Si14 Si 0.1939(4) 0.3063(3) 0.5292(2) 0.0188(12) Uani 1 1 d . . .
Si15 Si -0.0270(3) 0.2807(2) 0.5617(2) 0.0169(11) Uani 1 1 d . . .
Si16 Si -0.0240(3) 0.1229(2) 0.5642(2) 0.0163(11) Uani 1 1 d . . .
Si17 Si 0.1880(3) 0.0711(2) 0.5285(2) 0.0146(12) Uani 1 1 d . . .
Si18 Si 0.3322(3) 0.1843(2) 0.5597(3) 0.0166(11) Uani 1 1 d . . .
Si19 Si 0.3279(4) 0.4226(2) 0.3278(2) 0.0162(11) Uani 1 1 d . . .
Si20 Si 0.1886(4) 0.3064(3) 0.3710(2) 0.0178(11) Uani 1 1 d . . .
Si21 Si -0.0280(4) 0.2746(2) 0.3282(2) 0.0175(12) Uani 1 1 d . . .
Si22 Si -0.0259(4) 0.1203(3) 0.3276(2) 0.0186(12) Uani 1 1 d . . .
Si23 Si 0.1849(4) 0.0699(2) 0.3706(2) 0.0166(12) Uani 1 1 d . . .
Si24 Si 0.3233(3) 0.1851(3) 0.3268(2) 0.0161(11) Uani 1 1 d . . .
O1 O 0.2520(8) 0.3711(6) -0.0551(8) 0.040(4) Uani 1 1 d . . .
O2 O 0.0869(8) 0.3059(6) -0.0604(7) 0.029(3) Uani 1 1 d . . .
O3 O -0.0287(11) 0.2007(6) -0.0625(7) 0.049(4) Uani 1 1 d . . .
O4 O 0.0879(8) 0.0984(6) -0.0618(7) 0.034(4) Uani 1 1 d . . .
O5 O 0.2814(8) 0.1129(6) -0.0552(7) 0.027(3) Uani 1 1 d . . .
O6 O 0.2494(8) 0.2412(6) -0.0522(8) 0.045(4) Uani 1 1 d . . .
O7 O 0.2437(10) 0.3706(7) 0.1558(8) 0.045(4) Uani 1 1 d . . .
O8 O 0.0757(10) 0.3055(6) 0.1556(7) 0.041(4) Uani 1 1 d . . .
O9 O -0.0244(12) 0.1988(6) 0.1544(6) 0.044(4) Uani 1 1 d . . .
O10 O 0.0847(10) 0.0923(7) 0.1640(7) 0.043(4) Uani 1 1 d . . .
O11 O 0.2809(8) 0.1143(6) 0.1562(6) 0.027(3) Uani 1 1 d . . .
O12 O 0.2461(9) 0.2408(7) 0.1526(7) 0.047(4) Uani 1 1 d . . .
O13 O 0.1944(11) 0.3075(8) 0.0499(8) 0.065(5) Uani 1 1 d . . .
O14 O 0.1762(10) 0.0772(6) 0.0505(7) 0.039(4) Uani 1 1 d . . .
O15 O 0.3996(10) 0.4182(7) -0.1276(6) 0.034(3) Uani 1 1 d . . .
O16 O 0.4141(10) 0.4071(7) 0.0012(6) 0.043(4) Uani 1 1 d . . .
O17 O 0.4278(9) 0.4015(7) 0.1326(6) 0.037(4) Uani 1 1 d . . .
O18 O 0.3894(9) 0.1887(6) -0.1324(6) 0.025(3) Uani 1 1 d . . .
O19 O 0.4141(10) 0.1898(6) -0.0015(6) 0.030(3) Uani 1 1 d . . .
O20 O 0.4204(10) 0.1932(7) 0.1297(6) 0.037(4) Uani 1 1 d . . .
O21 O 0.2035(8) -0.0049(5) -0.0508(7) 0.025(3) Uani 1 1 d . . .
O22 O 0.2125(8) -0.0052(6) 0.1499(7) 0.029(3) Uani 1 1 d . . .
O23 O 0.3533(3) 0.4227(2) 0.2528(8) 0.0364(13) Uani 1 1 d . . .
O24 O 0.3528(3) 0.1897(2) 0.2526(8) 0.0304(12) Uani 1 1 d . . .
O25 O -0.0503(3) 0.2849(2) 0.2482(7) 0.0316(12) Uani 1 1 d . . .
O26 O -0.0574(3) 0.11097(18) 0.2489(7) 0.0244(10) Uani 1 1 d . . .
O27 O 0.2493(9) 0.3697(6) 0.5569(8) 0.040(4) Uani 1 1 d . . .
O28 O 0.0815(8) 0.3066(6) 0.5584(7) 0.034(3) Uani 1 1 d . . .
O29 O -0.0327(10) 0.2015(6) 0.5554(7) 0.044(3) Uani 1 1 d . . .
O30 O 0.0881(8) 0.0994(7) 0.5628(6) 0.032(3) Uani 1 1 d . . .
O31 O 0.2800(8) 0.1135(6) 0.5542(7) 0.025(3) Uani 1 1 d . . .
O32 O 0.2518(8) 0.2414(6) 0.5555(7) 0.040(4) Uani 1 1 d . . .
O33 O 0.2389(9) 0.3712(6) 0.3414(7) 0.039(4) Uani 1 1 d . . .
O34 O 0.0784(9) 0.3072(6) 0.3463(7) 0.037(4) Uani 1 1 d . . .
O35 O -0.0263(11) 0.1962(5) 0.3477(5) 0.032(3) Uani 1 1 d . . .
O36 O 0.0824(10) 0.0915(7) 0.3380(7) 0.043(4) Uani 1 1 d . . .
O37 O 0.2680(9) 0.1156(7) 0.3409(7) 0.041(4) Uani 1 1 d . . .
O38 O 0.2428(9) 0.2422(7) 0.3413(7) 0.047(4) Uani 1 1 d . . .
O39 O 0.1891(11) 0.3069(8) 0.4501(7) 0.061(5) Uani 1 1 d . . .
O40 O 0.1782(10) 0.0787(6) 0.4490(7) 0.035(3) Uani 1 1 d . . .
O41 O 0.3929(10) 0.4186(7) 0.6268(6) 0.038(4) Uani 1 1 d . . .
O42 O 0.4194(10) 0.4098(6) 0.4980(6) 0.032(3) Uani 1 1 d . . .
O43 O 0.4266(8) 0.4019(7) 0.3681(6) 0.030(3) Uani 1 1 d . . .
O44 O 0.3848(9) 0.1891(7) 0.6281(6) 0.033(3) Uani 1 1 d . . .
O45 O 0.4121(11) 0.1932(7) 0.5006(6) 0.044(4) Uani 1 1 d . . .
O46 O -0.0759(9) 0.3042(7) -0.1292(6) 0.035(4) Uani 1 1 d . . .
O47 O 0.2068(8) -0.0038(5) 0.5480(7) 0.025(3) Uani 1 1 d . . .
O48 O 0.2047(9) -0.0069(6) 0.3528(7) 0.033(3) Uani 1 1 d . . .

loop_
_atom_site_aniso_label
_atom_site_aniso_U_11
_atom_site_aniso_U_22
_atom_site_aniso_U_33
_atom_site_aniso_U_23
_atom_site_aniso_U_13
_atom_site_aniso_U_12
Si1 0.019(2) 0.012(3) 0.021(3) 0.000(2) -0.005(2) 0.000(2)
Si2 0.018(3) 0.017(3) 0.016(2) 0.001(2) -0.005(2) -0.002(2)
Si3 0.019(2) 0.016(3) 0.019(3) 0.002(2) -0.008(2) 0.002(2)
Si4 0.014(2) 0.015(3) 0.019(3) -0.001(2) -0.007(2) 0.002(2)
Si5 0.019(3) 0.013(3) 0.014(3) -0.001(2) -0.006(2) -0.001(2)
Si6 0.017(2) 0.017(3) 0.023(3) 0.000(2) -0.003(2) -0.005(2)
Si7 0.024(3) 0.015(3) 0.015(3) 0.001(2) -0.005(2) 0.000(2)
Si8 0.020(2) 0.017(3) 0.017(2) 0.000(2) -0.0086(19) -0.001(2)
Si9 0.019(2) 0.019(3) 0.014(2) 0.003(2) -0.005(2) 0.004(2)
Si10 0.020(2) 0.018(3) 0.014(2) -0.003(2) -0.005(2) -0.002(2)
Si11 0.021(3) 0.014(3) 0.013(3) -0.001(2) -0.006(2) -0.002(2)
Si12 0.024(3) 0.017(3) 0.013(2) 0.001(2) -0.009(2) -0.003(2)
Si13 0.021(3) 0.012(3) 0.012(2) 0.001(2) -0.006(2) 0.003(2)
Si14 0.019(3) 0.019(3) 0.018(3) 0.001(2) -0.004(2) 0.001(2)
Si15 0.019(2) 0.017(3) 0.015(2) 0.003(2) -0.004(2) 0.001(2)
Si16 0.017(2) 0.016(3) 0.016(2) -0.001(2) -0.004(2) -0.004(2)
Si17 0.011(2) 0.015(3) 0.017(3) -0.001(2) -0.0051(19) -0.001(2)
Si18 0.020(2) 0.014(3) 0.015(2) 0.002(2) -0.009(2) -0.003(2)
Si19 0.020(2) 0.014(3) 0.015(2) 0.004(2) -0.007(2) 0.000(2)
Si20 0.015(2) 0.019(3) 0.019(3) -0.001(2) -0.0062(19) -0.003(2)
Si21 0.019(2) 0.019(3) 0.015(2) -0.001(2) -0.008(2) -0.002(2)
Si22 0.023(3) 0.019(3) 0.014(2) 0.000(2) -0.007(2) 0.000(2)
Si23 0.018(2) 0.014(3) 0.018(3) 0.000(2) -0.008(2) 0.001(2)
Si24 0.017(2) 0.016(3) 0.016(2) 0.000(2) -0.006(2) -0.004(2)
O1 0.030(7) 0.016(7) 0.075(10) 0.006(8) -0.001(8) -0.012(6)
O2 0.019(6) 0.037(8) 0.031(7) 0.003(7) -0.006(5) -0.003(5)
O3 0.059(8) 0.014(7) 0.074(9) -0.008(6) 0.009(8) 0.002(6)
O4 0.013(6) 0.052(10) 0.038(8) 0.002(8) -0.006(6) 0.011(6)
O5 0.018(6) 0.014(7) 0.048(8) 0.000(7) 0.008(7) -0.005(6)
O6 0.035(8) 0.019(8) 0.080(10) -0.004(8) 0.003(8) 0.015(7)
O7 0.042(8) 0.028(9) 0.065(10) -0.017(7) -0.001(7) -0.018(7)
O8 0.020(7) 0.049(10) 0.053(9) -0.009(8) 0.015(7) -0.005(6)
O9 0.074(10) 0.025(8) 0.033(8) 0.001(6) 0.017(7) 0.005(7)
O10 0.030(7) 0.064(11) 0.035(8) 0.003(8) 0.014(7) 0.017(7)
O11 0.018(4) 0.017(6) 0.045(7) -0.008(5) -0.011(4) 0.000(4)
O12 0.037(8) 0.032(8) 0.073(9) 0.015(7) 0.001(6) 0.020(6)
O13 0.070(10) 0.107(15) 0.019(8) -0.003(10) 0.007(9) 0.013(9)
O14 0.055(9) 0.050(9) 0.011(7) -0.001(7) 0.005(8) 0.008(7)
O15 0.051(8) 0.037(9) 0.015(7) -0.005(6) 0.014(6) 0.019(6)
O16 0.033(7) 0.066(10) 0.030(7) 0.018(7) -0.015(6) 0.002(7)
O17 0.034(8) 0.055(10) 0.022(7) -0.016(7) 0.009(6) 0.017(7)
O18 0.035(7) 0.035(8) 0.007(5) -0.001(5) 0.010(5) -0.011(6)
O19 0.028(7) 0.038(8) 0.025(7) -0.012(6) -0.009(6) 0.005(6)
O20 0.037(8) 0.053(10) 0.021(7) 0.006(7) 0.020(6) -0.002(7)
O21 0.027(6) 0.013(7) 0.037(7) -0.010(6) -0.004(6) -0.001(5)
O22 0.024(5) 0.020(7) 0.043(7) 0.012(5) -0.007(5) -0.004(5)
O23 0.037(3) 0.062(3) 0.010(3) -0.002(7) -0.004(7) 0.009(2)
O24 0.034(2) 0.042(3) 0.015(3) 0.004(7) -0.006(6) -0.016(2)
O25 0.038(3) 0.042(3) 0.015(3) -0.002(7) -0.012(7) 0.006(2)
O26 0.023(2) 0.036(2) 0.014(2) -0.004(8) -0.007(7) -0.0033(18)
O27 0.043(8) 0.024(8) 0.052(9) -0.008(7) 0.007(8) -0.015(7)
O28 0.011(5) 0.047(9) 0.044(7) -0.008(7) 0.003(6) -0.005(5)
O29 0.058(8) 0.015(7) 0.058(7) 0.000(6) 0.008(7) -0.001(6)
O30 0.023(7) 0.048(10) 0.026(7) -0.008(7) 0.002(6) 0.008(6)
O31 0.022(6) 0.015(7) 0.038(8) 0.000(7) -0.011(7) -0.007(6)
O32 0.042(8) 0.026(8) 0.052(8) 0.010(7) -0.005(7) 0.016(7)
O33 0.031(7) 0.021(8) 0.063(10) 0.007(7) 0.009(7) -0.011(6)
O34 0.012(6) 0.031(8) 0.067(10) -0.006(7) -0.013(6) -0.005(5)
O35 0.058(9) 0.008(7) 0.030(7) -0.002(5) 0.006(6) -0.003(6)
O36 0.028(7) 0.054(10) 0.048(9) -0.006(8) -0.019(7) 0.022(7)
O37 0.043(7) 0.029(7) 0.051(8) 0.004(6) 0.022(5) -0.014(5)
O38 0.045(8) 0.021(7) 0.076(9) -0.010(7) 0.022(7) 0.009(6)
O39 0.076(10) 0.099(14) 0.008(7) 0.002(9) 0.011(8) -0.003(9)
O40 0.056(9) 0.034(8) 0.014(7) 0.001(7) 0.006(8) -0.001(6)
O41 0.045(8) 0.044(9) 0.025(8) 0.002(7) -0.016(6) 0.023(7)
O42 0.033(7) 0.041(8) 0.022(7) -0.003(6) 0.010(6) 0.017(6)
O43 0.019(6) 0.054(9) 0.018(7) 0.004(7) -0.007(6) 0.007(6)
O44 0.030(7) 0.043(9) 0.025(7) -0.005(6) -0.006(5) -0.013(6)
O45 0.044(9) 0.064(11) 0.024(7) 0.008(7) 0.014(7) -0.016(7)
O46 0.022(6) 0.067(11) 0.015(6) 0.006(7) -0.002(5) 0.007(7)
O47 0.024(6) 0.012(7) 0.037(7) 0.004(6) 0.002(6) -0.006(5)
O48 0.031(6) 0.013(6) 0.056(8) -0.008(5) -0.002(6) -0.002(5)

loop_
_atom_type_symbol
_atom_type_description
_atom_type_scat_dispersion_real
_atom_type_scat_dispersion_imag
_atom_type_scat_source
C C 0.0033 0.0016 'International Tables Vol C Tables 4.2.6.8 and 6.1.1.4'
H H 0.0000 0.0000 'International Tables Vol C Tables 4.2.6.8 and 6.1.1.4'
O O 0.0106 0.0060 'International Tables Vol C Tables 4.2.6.8 and 6.1.1.4'
Si Si 0.0817 0.0704 'International Tables Vol C Tables 4.2.6.8 and 6.1.1.4'

loop_
_geom_angle_atom_site_label_1
_geom_angle_atom_site_label_2
_geom_angle_atom_site_label_3
_geom_angle
_geom_angle_site_symmetry_1
_geom_angle_site_symmetry_3
C303 C302 C301 125.4 . .
C302 C303 C304 125.4 . .
C503 C502 C501 125.5 . .
C502 C503 C504 125.4 . .
C103 C101 C102 101(8) 3_675 3_675
C103 C101 C102 96(6) 3_675 .
C102 C101 C102 52(3) 3_675 .
C103 C101 C104 47(6) 3_675 3_675
C102 C101 C104 116(4) 3_675 3_675
C102 C101 C104 75.6(14) . 3_675
C101 C102 C102 79(3) 3_675 3_675
C101 C102 C103 20(2) 3_675 .
C102 C102 C103 79(2) 3_675 .
C101 C102 C101 128(3) 3_675 .
C102 C102 C101 50(2) 3_675 .
C103 C102 C101 125.5 . .
C101 C102 C103 129(4) 3_675 3_675
C102 C102 C103 54.3(16) 3_675 3_675
C103 C102 C103 133(2) . 3_675
C101 C102 C103 16.8(18) . 3_675
C101 C102 C104 148(3) 3_675 3_675
C102 C102 C104 100(2) 3_675 3_675
C103 C102 C104 168.4(16) . 3_675
C101 C102 C104 58.4(17) . 3_675
C103 C102 C104 47.0(10) 3_675 3_675
C101 C103 C102 59(6) 3_675 .
C101 C103 C104 119(7) 3_675 .
C102 C103 C104 125.4 . .
C101 C103 C102 67(5) 3_675 3_675
C102 C103 C102 47(2) . 3_675
C104 C103 C102 81(2) . 3_675
C103 C104 C101 13.4(12) . 3_675
C103 C104 C102 52.3(15) . 3_675
C101 C104 C102 46.0(12) 3_675 3_675
C202 C201 C202 80(6) 3_656 .
C202 C201 C201 57(5) 3_656 3_656
C202 C201 C201 22.6(16) . 3_656
C202 C201 C203 39(4) 3_656 3_656
C202 C201 C203 111(2) . 3_656
C201 C201 C203 90.5(18) 3_656 3_656
C201 C202 C203 122(5) 3_656 .
C201 C202 C201 100(6) 3_656 .
C203 C202 C201 125.3 . .
C201 C202 C202 74(6) 3_656 3_656
C203 C202 C202 143.3(13) . 3_656
C201 C202 C202 26.0(16) . 3_656
C202 C203 C204 125.5 . .
C202 C203 C201 18.8(17) . 3_656
C204 C203 C201 137(2) . 3_656
O16 Si1 O1 109.2(8) . .
O16 Si1 O15 108.6(7) . .
O1 Si1 O15 111.5(8) . .
O16 Si1 O47 109.9(8) . 2
O1 Si1 O47 107.6(6) . 2
O15 Si1 O47 110.0(7) . 2
O6 Si2 O2 108.6(7) . .
O6 Si2 O13 107.5(9) . .
O2 Si2 O13 112.7(8) . .
O6 Si2 O1 111.2(8) . .
O2 Si2 O1 109.0(7) . .
O13 Si2 O1 107.9(9) . .
O46 Si3 O3 108.0(8) . .
O46 Si3 O45 110.6(7) . 4_565
O3 Si3 O45 110.8(8) . 4_565
O46 Si3 O2 107.2(8) . .
O3 Si3 O2 109.4(7) . .
O45 Si3 O2 110.7(8) 4_565 .
O42 Si4 O3 113.2(7) 4_565 .
O42 Si4 O43 110.3(7) 4_565 4_565
O3 Si4 O43 107.7(7) . 4_565
O42 Si4 O4 108.3(8) 4_565 .
O3 Si4 O4 109.3(7) . .
O43 Si4 O4 107.9(8) 4_565 .
O14 Si5 O4 108.0(7) . .
O14 Si5 O21 111.1(7) . .
O4 Si5 O21 109.1(7) . .
O14 Si5 O5 111.3(7) . .
O4 Si5 O5 110.2(7) . .
O21 Si5 O5 107.1(6) . .
O19 Si6 O5 109.1(7) . .
O19 Si6 O6 111.3(7) . .
O5 Si6 O6 108.8(6) . .
O19 Si6 O18 109.1(7) . .
O5 Si6 O18 107.4(7) . .
O6 Si6 O18 111.1(8) . .
O48 Si7 O7 109.3(7) 2 .
O48 Si7 O17 108.7(7) 2 .
O7 Si7 O17 109.2(8) . .
O48 Si7 O23 111.3(6) 2 .
O7 Si7 O23 110.4(7) . .
O17 Si7 O23 108.0(6) . .
O7 Si8 O13 108.1(9) . .
O7 Si8 O12 111.1(8) . .
O13 Si8 O12 106.8(8) . .
O7 Si8 O8 109.4(8) . .
O13 Si8 O8 111.4(7) . .
O12 Si8 O8 110.1(7) . .
O8 Si9 O25 110.6(6) . .
O8 Si9 O9 108.5(8) . .
O25 Si9 O9 110.3(5) . .
O8 Si9 O44 110.9(7) . 4_565
O25 Si9 O44 108.5(6) . 4_565
O9 Si9 O44 108.0(8) . 4_565
O26 Si10 O10 109.8(6) . .
O26 Si10 O9 110.4(5) . .
O10 Si10 O9 107.9(8) . .
O26 Si10 O41 107.5(6) . 4_565
O10 Si10 O41 112.3(8) . 4_565
O9 Si10 O41 108.9(8) . 4_565
O22 Si11 O10 110.8(8) . .
O22 Si11 O14 110.8(7) . .
O10 Si11 O14 108.7(7) . .
O22 Si11 O11 105.5(6) . .
O10 Si11 O11 112.1(7) . .
O14 Si11 O11 109.0(7) . .
O11 Si12 O12 111.0(7) . .
O11 Si12 O20 106.1(7) . .
O12 Si12 O20 109.8(7) . .
O11 Si12 O24 109.8(6) . .
O12 Si12 O24 111.6(6) . .
O20 Si12 O24 108.4(6) . .
O41 Si13 O21 107.2(7) . 2
O41 Si13 O27 108.5(8) . .
O21 Si13 O27 109.5(6) 2 .
O41 Si13 O42 109.5(7) . .
O21 Si13 O42 109.3(7) 2 .
O27 Si13 O42 112.6(7) . .
O27 Si14 O39 111.2(8) . .
O27 Si14 O32 108.2(8) . .
O39 Si14 O32 110.6(9) . .
O27 Si14 O28 108.2(7) . .
O39 Si14 O28 108.8(8) . .
O32 Si14 O28 109.8(7) . .
O28 Si15 O29 112.1(7) . .
O28 Si15 O19 107.9(8) . 4_566
O29 Si15 O19 106.4(7) . 4_566
O28 Si15 O20 109.9(8) . 4_566
O29 Si15 O20 111.6(7) . 4_566
O19 Si15 O20 108.8(7) 4_566 4_566
O30 Si16 O17 108.3(8) . 4_566
O30 Si16 O29 111.3(7) . .
O17 Si16 O29 111.7(7) 4_566 .
O30 Si16 O16 111.4(8) . 4_566
O17 Si16 O16 109.9(7) 4_566 4_566
O29 Si16 O16 104.2(8) . 4_566
O47 Si17 O31 107.9(6) . .
O47 Si17 O40 110.4(7) . .
O31 Si17 O40 109.4(7) . .
O47 Si17 O30 111.4(7) . .
O31 Si17 O30 108.9(6) . .
O40 Si17 O30 108.7(7) . .
O44 Si18 O32 108.4(8) . .
O44 Si18 O31 108.6(7) . .
O32 Si18 O31 110.1(6) . .
O44 Si18 O45 109.5(8) . .
O32 Si18 O45 109.9(8) . .
O31 Si18 O45 110.2(8) . .
O23 Si19 O33 109.5(6) . .
O23 Si19 O43 107.6(6) . .
O33 Si19 O43 111.5(7) . .
O23 Si19 O22 110.0(6) . 2
O33 Si19 O22 106.2(7) . 2
O43 Si19 O22 112.0(7) . 2
O34 Si20 O39 108.6(8) . .
O34 Si20 O33 106.3(7) . .
O39 Si20 O33 111.5(8) . .
O34 Si20 O38 109.0(7) . .
O39 Si20 O38 112.0(8) . .
O33 Si20 O38 109.3(8) . .
O18 Si21 O34 109.2(7) 4_566 .
O18 Si21 O35 110.5(7) 4_566 .
O34 Si21 O35 109.2(7) . .
O18 Si21 O25 107.7(6) 4_566 .
O34 Si21 O25 109.1(6) . .
O35 Si21 O25 111.1(5) . .
O15 Si22 O35 109.4(7) 4_566 .
O15 Si22 O36 109.8(8) 4_566 .
O35 Si22 O36 108.8(8) . .
O15 Si22 O26 109.2(6) 4_566 .
O35 Si22 O26 110.7(5) . .
O36 Si22 O26 108.7(6) . .
O37 Si23 O40 110.6(7) . .
O37 Si23 O36 107.8(7) . .
O40 Si23 O36 109.0(8) . .
O37 Si23 O48 111.1(7) . .
O40 Si23 O48 109.7(7) . .
O36 Si23 O48 108.5(7) . .
O24 Si24 O38 107.9(6) . .
O24 Si24 O37 109.9(6) . .
O38 Si24 O37 106.1(7) . .
O24 Si24 O46 107.1(6) . 4_666
O38 Si24 O46 111.7(7) . 4_666
O37 Si24 O46 114.0(7) . 4_666
Si1 O1 Si2 155.4(10) . .
Si2 O2 Si3 151.5(9) . .
Si4 O3 Si3 178.1(11) . .
Si5 O4 Si4 155.9(10) . .
Si6 O5 Si5 146.1(8) . .
Si2 O6 Si6 161.1(10) . .
Si8 O7 Si7 160.7(10) . .
Si9 O8 Si8 156.9(10) . .
Si9 O9 Si10 152.6(8) . .
Si11 O10 Si10 162.1(10) . .
Si12 O11 Si11 147.4(8) . .
Si12 O12 Si8 167.4(10) . .
Si8 O13 Si2 177.3(12) . .
Si5 O14 Si11 165.8(10) . .
Si22 O15 Si1 148.0(9) 4_665 .
Si1 O16 Si16 167.7(11) . 4_665
Si16 O17 Si7 147.2(9) 4_665 .
Si21 O18 Si6 143.7(8) 4_665 .
Si6 O19 Si15 159.4(9) . 4_665
Si12 O20 Si15 148.5(10) . 4_665
Si13 O21 Si5 148.5(8) 2_545 .
Si11 O22 Si19 147.4(8) . 2_545
Si19 O23 Si7 155.3(3) . .
Si24 O24 Si12 150.0(3) . .
Si9 O25 Si21 153.1(3) . .
Si10 O26 Si22 145.9(3) . .
Si14 O27 Si13 153.2(10) . .
Si15 O28 Si14 153.2(10) . .
Si16 O29 Si15 167.2(10) . .
Si16 O30 Si17 155.2(9) . .
Si17 O31 Si18 147.8(8) . .
Si18 O32 Si14 159.8(10) . .
Si20 O33 Si19 155.8(10) . .
Si20 O34 Si21 155.1(9) . .
Si22 O35 Si21 151.3(8) . .
Si22 O36 Si23 162.9(11) . .
Si23 O37 Si24 155.2(10) . .
Si20 O38 Si24 162.5(10) . .
Si20 O39 Si14 177.8(11) . .
Si23 O40 Si17 165.7(9) . .
Si13 O41 Si10 147.2(9) . 4_666
Si4 O42 Si13 161.7(10) 4_666 .
Si4 O43 Si19 147.7(9) 4_666 .
Si18 O44 Si9 146.7(9) . 4_666
Si3 O45 Si18 163.2(11) 4_666 .
Si3 O46 Si24 147.4(9) . 4_565
Si17 O47 Si1 147.1(8) . 2_545
Si7 O48 Si23 153.2(9) 2_545 .

loop_
_geom_bond_atom_site_label_1
_geom_bond_atom_site_label_2
_geom_bond_distance
_geom_bond_site_symmetry_2
C301 C302 1.5053 .
C302 C303 1.3460 .
C303 C304 1.5062 .
C501 C502 1.5059 .
C502 C503 1.3461 .
C503 C504 1.5045 .
C101 C103 0.47(4) 3_675
C101 C102 1.18(5) 3_675
C101 C102 1.5072 .
C101 C104 1.78(6) 3_675
C102 C101 1.18(5) 3_675
C102 C102 1.21(5) 3_675
C102 C103 1.3465 .
C102 C103 1.63(4) 3_675
C102 C104 2.03(4) 3_675
C103 C101 0.47(4) 3_675
C103 C104 1.5051 .
C103 C102 1.63(4) 3_675
C104 C101 1.78(5) 3_675
C104 C102 2.03(5) 3_675
C201 C202 0.69(3) 3_656
C201 C202 1.5049 .
C201 C201 1.76(7) 3_656
C201 C203 1.81(5) 3_656
C202 C201 0.69(4) 3_656
C202 C203 1.3460 .
C202 C202 1.54(7) 3_656
C203 C204 1.5073 .
C203 C201 1.81(5) 3_656
Si1 O16 1.575(13) .
Si1 O1 1.583(12) .
Si1 O15 1.625(13) .
Si1 O47 1.633(12) 2
Si2 O6 1.578(13) .
Si2 O2 1.583(12) .
Si2 O13 1.596(15) .
Si2 O1 1.607(13) .
Si3 O46 1.581(12) .
Si3 O3 1.588(12) .
Si3 O45 1.592(13) 4_565
Si3 O2 1.649(12) .
Si4 O42 1.581(12) 4_565
Si4 O3 1.582(12) .
Si4 O43 1.602(12) 4_565
Si4 O4 1.609(12) .
Si5 O14 1.595(13) .
Si5 O4 1.598(12) .
Si5 O21 1.618(12) .
Si5 O5 1.622(12) .
Si6 O19 1.595(12) .
Si6 O5 1.607(12) .
Si6 O6 1.629(12) .
Si6 O18 1.652(12) .
Si7 O48 1.577(13) 2
Si7 O7 1.588(13) .
Si7 O17 1.620(13) .
Si7 O23 1.656(16) .
Si8 O7 1.583(14) .
Si8 O13 1.586(15) .
Si8 O12 1.602(14) .
Si8 O8 1.638(14) .
Si9 O8 1.550(13) .
Si9 O25 1.561(14) .
Si9 O9 1.592(13) .
Si9 O44 1.661(13) 4_565
Si10 O26 1.574(14) .
Si10 O10 1.604(14) .
Si10 O9 1.636(13) .
Si10 O41 1.661(13) 4_565
Si11 O22 1.603(13) .
Si11 O10 1.603(14) .
Si11 O14 1.612(13) .
Si11 O11 1.652(12) .
Si12 O11 1.578(13) .
Si12 O12 1.579(13) .
Si12 O20 1.589(14) .
Si12 O24 1.657(15) .
Si13 O41 1.567(13) .
Si13 O21 1.579(12) 2
Si13 O27 1.627(12) .
Si13 O42 1.636(13) .
Si14 O27 1.586(13) .
Si14 O39 1.587(14) .
Si14 O32 1.617(13) .
Si14 O28 1.633(13) .
Si15 O28 1.562(12) .
Si15 O29 1.607(12) .
Si15 O19 1.612(12) 4_566
Si15 O20 1.628(13) 4_566
Si16 O30 1.593(12) .
Si16 O17 1.599(12) 4_566
Si16 O29 1.605(12) .
Si16 O16 1.632(12) 4_566
Si17 O47 1.587(12) .
Si17 O31 1.599(11) .
Si17 O40 1.607(13) .
Si17 O30 1.623(13) .
Si18 O44 1.547(13) .
Si18 O32 1.590(12) .
Si18 O31 1.600(12) .
Si18 O45 1.617(14) .
Si19 O23 1.545(16) .
Si19 O33 1.614(13) .
Si19 O43 1.617(12) .
Si19 O22 1.623(13) 2
Si20 O34 1.573(13) .
Si20 O39 1.586(14) .
Si20 O33 1.593(14) .
Si20 O38 1.606(14) .
Si21 O18 1.561(13) 4_566
Si21 O34 1.626(12) .
Si21 O35 1.634(12) .
Si21 O25 1.646(14) .
Si22 O15 1.561(13) 4_566
Si22 O35 1.587(12) .
Si22 O36 1.592(13) .
Si22 O26 1.646(14) .
Si23 O37 1.576(13) .
Si23 O40 1.583(13) .
Si23 O36 1.595(13) .
Si23 O48 1.615(13) .
Si24 O24 1.545(15) .
Si24 O38 1.616(13) .
Si24 O37 1.618(14) .
Si24 O46 1.640(13) 4_666
O15 Si22 1.561(13) 4_665
O16 Si16 1.632(12) 4_665
O17 Si16 1.598(12) 4_665
O18 Si21 1.561(13) 4_665
O19 Si15 1.612(12) 4_665
O20 Si15 1.628(13) 4_665
O21 Si13 1.579(12) 2_545
O22 Si19 1.623(13) 2_545
O41 Si10 1.661(13) 4_666
O42 Si4 1.581(12) 4_666
O43 Si4 1.602(12) 4_666
O44 Si9 1.661(13) 4_666
O45 Si3 1.592(13) 4_666
O46 Si24 1.640(13) 4_565
O47 Si1 1.633(12) 2_545
O48 Si7 1.577(13) 2_545
